data_4101862
loop_
_publ_author_name
'Hitoshi Miyasaka'
'Natsuko Motokawa'
'Satoshi Matsunaga'
'Masahiro Yamashita'
'Kunihisa Sugimoto'
'Tatsuya Mori'
'Naoki Toyota'
'Kim R. Dunbar'

_publ_section_title
;
 Control of Charge Transfer in a Series of Ru2II,II/TCNQ Two-Dimensional
 Networks by Tuning the Electron Affinity of TCNQ Units: A Route to
 Synergistic Magnetic/Conducting Materials
;
_journal_name_full 'Journal of the American Chemical Society'
_journal_page_first 1532
_journal_page_last 1544
_journal_paper_doi 10.1021/ja909489s
_journal_volume 132
_journal_year 2010
_chemical_formula_moiety 'C47.80 H27.80 Cl2.80 F26 N4 O16 Ru4 '
_chemical_formula_sum 'C47.8 H27.8 Cl2.8 F26 N4 O16 Ru4'
_chemical_formula_weight 1911.67
_space_group_IT_number 12
_symmetry_cell_setting monoclinic
_symmetry_Int_Tables_number 12
_symmetry_space_group_name_Hall '-C 2y'
_symmetry_space_group_name_H-M 'C 1 2/m 1'
_cell_angle_alpha 90.0000
_cell_angle_beta 95.629(8)
_cell_angle_gamma 90.0000
_cell_formula_units_Z 2
_cell_length_a 17.402(10)
_cell_length_b 20.705(10)
_cell_length_c 8.722(5)
_cell_measurement_reflns_used 4590
_cell_measurement_temperature 103.1
_cell_measurement_theta_max 27.7
_cell_measurement_theta_min 3.2
_cell_volume 3127(3)
_computing_cell_refinement CrystalClear
_computing_data_collection CrystalClear
_computing_data_reduction CrystalStructure
_computing_publication_material 'CrystalStructure 3.8'
_computing_structure_refinement CRYSTALS
_computing_structure_solution SHELXS97
_diffrn_ambient_temperature 103.1
_diffrn_detector_area_resol_mean 7.31
_diffrn_measured_fraction_theta_full 0.973
_diffrn_measured_fraction_theta_max 0.973
_diffrn_measurement_device_type 'Rigaku Saturn'
_diffrn_measurement_method \w
_diffrn_radiation_type 'Mo K\a'
_diffrn_radiation_wavelength 0.71075
_diffrn_reflns_av_R_equivalents 0.037
_diffrn_reflns_limit_h_max 22
_diffrn_reflns_limit_h_min -15
_diffrn_reflns_limit_k_max 21
_diffrn_reflns_limit_k_min -26
_diffrn_reflns_limit_l_max 11
_diffrn_reflns_limit_l_min -11
_diffrn_reflns_number 12206
_diffrn_reflns_theta_full 27.55
_diffrn_reflns_theta_max 27.55
_exptl_absorpt_coefficient_mu 1.213
_exptl_absorpt_correction_T_max 0.961
_exptl_absorpt_correction_T_min 0.827
_exptl_absorpt_correction_type multi-scan
_exptl_absorpt_process_details 'Jacobson, R. (1998) Private communication'
_exptl_crystal_colour darkgreen
_exptl_crystal_density_diffrn 2.030
_exptl_crystal_density_method 'not measured'
_exptl_crystal_description prism
_exptl_crystal_F_000 1856.40
_exptl_crystal_size_max 0.24
_exptl_crystal_size_mid 0.12
_exptl_crystal_size_min 0.03
_refine_diff_density_max 2.18
_refine_diff_density_min -1.35
_refine_ls_extinction_method none
_refine_ls_goodness_of_fit_ref 1.019
_refine_ls_hydrogen_treatment refall
_refine_ls_number_parameters 263
_refine_ls_number_reflns 3638
_refine_ls_R_factor_gt 0.0380
_refine_ls_shift/su_max 0.0000
_refine_ls_structure_factor_coef Fsqd
_refine_ls_weighting_details 'w = 1/[0.0002Fo^2^ + 1.0000\s(Fo^2^)]/(4Fo^2^)'
_refine_ls_weighting_scheme calc
_refine_ls_wR_factor_ref 0.0880
_reflns_number_gt 2487
_reflns_number_total 3638
_reflns_threshold_expression F^2^>2.0\s(F^2^)
_cod_data_source_file ja909489s_si_004.cif
_cod_data_source_block '__Ru2-CF3-TCNQF2'
_cod_original_formula_sum 'C47.80 H27.80 Cl2.80 F26 N4 O16 Ru4 '
_cod_database_code 4101862

loop_
_symmetry_equiv_pos_site_id
_symmetry_equiv_pos_as_xyz
1 +X,+Y,+Z
2 -X,+Y,-Z
3 -X,-Y,-Z
4 +X,-Y,+Z
5 1/2+X,1/2+Y,+Z
6 1/2-X,1/2+Y,-Z
7 1/2-X,1/2-Y,-Z
8 1/2+X,1/2-Y,+Z

loop_
_atom_site_label
_atom_site_type_symbol
_atom_site_fract_x
_atom_site_fract_y
_atom_site_fract_z
_atom_site_U_iso_or_equiv
_atom_site_adp_type
_atom_site_occupancy
_atom_site_symmetry_multiplicity
_atom_site_calc_flag
_atom_site_refinement_flags
_atom_site_disorder_assembly
_atom_site_disorder_group
Ru(1) Ru 0.27012(2) 0.700520(10) 0.54749(4) 0.02053(8) Uani 1.00 1 d . . .
Cl(1) Cl 0.2976(3) 0.5000 1.0919(6) 0.0540(16) Uani 0.35 2 d SP . .
Cl(2) Cl 0.212790(10) 0.500000(10) 1.334600(10) 0.204(15) Uiso 0.35 2 d SP . .
Cl(3) Cl 0.1428(3) 0.4307(3) 0.7994(9) 0.102(2) Uani 0.35 1 d P . .
F(1) F 0.42656(15) 0.69969(16) 0.1268(3) 0.0538(9) Uani 1.00 1 d . . .
F(2) F 0.34437(18) 0.76236(14) -0.0007(3) 0.0525(9) Uani 1.00 1 d . . .
F(3) F 0.31887(16) 0.66210(13) 0.0250(3) 0.0454(8) Uani 1.00 1 d . . .
F(4) F 0.04457(19) 0.66702(19) 0.1502(3) 0.0786(11) Uani 1.00 1 d . . .
F(5) F -0.01525(15) 0.69811(14) 0.3376(3) 0.0582(9) Uani 1.00 1 d . . .
F(6) F 0.03856(16) 0.60606(13) 0.3462(3) 0.0551(9) Uani 1.00 1 d . . .
F(7) F 0.4514(2) 0.38623(19) 0.8733(4) 0.0217(11) Uani 0.50 1 d P . .
O(1) O 0.32020(16) 0.68307(12) 0.3446(3) 0.0264(7) Uani 1.00 1 d . . .
O(2) O 0.16879(16) 0.65953(12) 0.4496(3) 0.0269(7) Uani 1.00 1 d . . .
O(3) O 0.21752(16) 0.71856(13) 0.7451(3) 0.0269(7) Uani 1.00 1 d . . .
O(4) O 0.37118(15) 0.74348(12) 0.6455(3) 0.0258(7) Uani 1.00 1 d . . .
N(1) N 0.3136(2) 0.60358(15) 0.6487(4) 0.0249(9) Uani 1.00 1 d . . .
C(1) C 0.3143(2) 0.7274(2) 0.2467(4) 0.0260(11) Uani 1.00 1 d . . .
C(2) C 0.3520(2) 0.7127(2) 0.0965(5) 0.0337(12) Uani 1.00 1 d . . .
C(3) C 0.1215(2) 0.6966(2) 0.3757(4) 0.0242(10) Uani 1.00 1 d . . .
C(4) C 0.0467(2) 0.6657(2) 0.2989(5) 0.0347(13) Uani 1.00 1 d . . .
C(5) C 0.3416(2) 0.55848(18) 0.7021(4) 0.0204(10) Uani 1.00 1 d . . .
C(6) C 0.3759(3) 0.5000 0.7658(6) 0.0184(13) Uani 1.00 2 d S . .
C(7) C 0.4374(3) 0.5000 0.8786(6) 0.0170(13) Uani 1.00 2 d S . .
C(8) C 0.4707(2) 0.44096(17) 0.9430(4) 0.0218(10) Uani 1.00 1 d . . .
C(9) C 0.500000(10) 0.6404(2) 0.500000(10) 0.0386(19) Uani 1.00 2 d S . .
C(10) C 0.5000 0.5684(2) 0.5000 0.0244(15) Uani 1.00 2 d S . .
C(11) C 0.5555(2) 0.53414(19) 0.5922(4) 0.0250(10) Uani 1.00 1 d . . .
C(12) C 0.2058(7) 0.5000 1.152(2) 0.173(8) Uani 1.00 2 d S . .
C(13) C 0.1889(6) 0.4395(4) 1.0530(16) 0.074(3) Uani 0.65 1 d P . .
C(14) C 0.1626(7) 0.4425(4) 0.8975(14) 0.070(3) Uani 0.65 1 d P . .
C(15) C 0.1534(7) 0.5000 0.8143(19) 0.062(4) Uani 0.65 2 d SP . .
C(16) C 0.212790(10) 0.500000(10) 1.334600(10) 0.096(13) Uiso 0.65 2 d SP . .
C(17) C 0.1165(8) 0.5000 0.672(2) 0.173(7) Uani 1.00 2 d S . .
H(1) H 0.4692 0.6557 0.5764 0.047 Uiso 1.00 1 c R . .
H(2) H 0.4795 0.6557 0.4017 0.047 Uiso 1.00 1 c R . .
H(3) H 0.5514 0.6557 0.5219 0.046 Uiso 1.00 1 c R . .
H(4) H 0.5938 0.5568 0.6562 0.030 Uiso 1.00 1 c R . .

loop_
_atom_site_aniso_label
_atom_site_aniso_U_11
_atom_site_aniso_U_22
_atom_site_aniso_U_33
_atom_site_aniso_U_12
_atom_site_aniso_U_13
_atom_site_aniso_U_23
Ru(1) 0.02265(17) 0.01618(17) 0.02123(17) 0.00412(14) -0.00557(12) 0.00024(14)
Cl(1) 0.038(2) 0.078(3) 0.044(3) 0.0000 -0.004(2) 0.0000
Cl(3) 0.050(2) 0.091(4) 0.156(6) 0.023(2) -0.034(3) -0.062(4)
F(1) 0.0266(14) 0.091(2) 0.0430(17) 0.0081(15) 0.0024(12) -0.0195(17)
F(2) 0.070(2) 0.0567(18) 0.0331(16) 0.0011(16) 0.0158(15) 0.0040(14)
F(3) 0.0504(17) 0.0495(17) 0.0359(16) -0.0066(14) 0.0017(13) -0.0181(13)
F(4) 0.069(2) 0.132(3) 0.0318(18) -0.056(2) -0.0114(15) -0.0081(19)
F(5) 0.0277(15) 0.0550(18) 0.089(2) 0.0015(14) -0.0109(15) -0.0027(17)
F(6) 0.0429(17) 0.0370(16) 0.080(2) -0.0147(13) -0.0229(16) 0.0060(15)
F(7) 0.027(2) 0.014(2) 0.022(2) -0.0023(18) -0.0103(19) -0.0009(18)
O(1) 0.0272(15) 0.0251(15) 0.0259(15) 0.0052(12) -0.0023(12) -0.0013(12)
O(2) 0.0278(15) 0.0208(14) 0.0299(16) 0.0008(12) -0.0081(12) 0.0003(12)
O(3) 0.0299(16) 0.0286(15) 0.0211(15) 0.0045(12) -0.0036(12) 0.0012(12)
O(4) 0.0264(15) 0.0224(15) 0.0265(15) 0.0026(12) -0.0080(12) -0.0006(12)
N(1) 0.0266(19) 0.0202(17) 0.0264(19) 0.0030(14) -0.0044(15) 0.0004(14)
C(1) 0.023(2) 0.030(2) 0.024(2) -0.0004(18) -0.0033(17) -0.0054(18)
C(2) 0.033(2) 0.041(2) 0.026(2) 0.004(2) -0.0020(19) -0.008(2)
C(3) 0.021(2) 0.028(2) 0.023(2) 0.0006(17) -0.0004(16) -0.0042(18)
C(4) 0.032(2) 0.038(2) 0.033(2) -0.005(2) -0.004(2) -0.000(2)
C(5) 0.021(2) 0.018(2) 0.021(2) -0.0013(16) -0.0021(16) -0.0042(16)
C(6) 0.023(2) 0.013(2) 0.018(2) 0.0000 -0.003(2) 0.0000
C(7) 0.020(2) 0.015(2) 0.016(2) 0.0000 -0.002(2) 0.0000
C(8) 0.032(2) 0.0112(18) 0.021(2) -0.0012(16) -0.0056(17) -0.0006(16)
C(9) 0.028(3) 0.048(4) 0.039(4) 0.0000 -0.000(2) 0.0000
C(10) 0.026(3) 0.019(2) 0.029(3) 0.0000 0.005(2) 0.0000
C(11) 0.0186(19) 0.031(2) 0.026(2) -0.0058(17) 0.0030(16) -0.0054(18)
C(12) 0.082(9) 0.28(2) 0.170(16) 0.0000 0.078(10) 0.0000
C(13) 0.065(6) 0.046(5) 0.115(10) 0.007(4) 0.030(6) -0.008(6)
C(14) 0.123(10) 0.025(5) 0.068(7) 0.008(5) 0.031(7) -0.001(5)
C(15) 0.043(7) 0.045(7) 0.099(12) 0.0000 0.010(7) 0.0000
C(17) 0.178(14) 0.072(8) 0.239(19) 0.0000 -0.128(14) 0.0000

loop_
_atom_type_symbol
_atom_type_description
_atom_type_scat_dispersion_real
_atom_type_scat_dispersion_imag
_atom_type_scat_source
C C 0.003 0.002
;
International Tables for Crystallography
(1992, Vol. C, Tables 4.2.6.8 and 6.1.1.4)
;
H H 0.000 0.000
;
International Tables for Crystallography
(1992, Vol. C, Table 6.1.1.4)
;
N N 0.006 0.003
;
International Tables for Crystallography
(1992, Vol. C, Tables 4.2.6.8 and 6.1.1.4)
;
O O 0.011 0.006
;
International Tables for Crystallography
(1992, Vol. C, Tables 4.2.6.8 and 6.1.1.4)
;
F F 0.017 0.010
;
International Tables for Crystallography
(1992, Vol. C, Tables 4.2.6.8 and 6.1.1.4)
;
Ru Ru -1.259 0.836
;
International Tables for Crystallography
(1992, Vol. C, Tables 4.2.6.8 and 6.1.1.4)
;
Cl Cl 0.148 0.159
;
International Tables for Crystallography
(1992, Vol. C, Tables 4.2.6.8 and 6.1.1.4)
;

loop_
_geom_angle_atom_site_label_1
_geom_angle_atom_site_label_2
_geom_angle_atom_site_label_3
_geom_angle
_geom_angle_publ_flag
_geom_angle_site_symmetry_1
_geom_angle_site_symmetry_2
_geom_angle_site_symmetry_3
Ru(1) Ru(1) O(1) 89.22(7) yes 7_566 . .
Ru(1) Ru(1) O(2) 89.98(7) yes 7_566 . .
Ru(1) Ru(1) O(3) 89.73(7) yes 7_566 . .
Ru(1) Ru(1) O(4) 88.99(6) yes 7_566 . .
Ru(1) Ru(1) N(1) 177.88(8) yes 7_566 . .
O(1) Ru(1) O(2) 89.36(10) yes . . .
O(1) Ru(1) O(3) 178.36(10) yes . . .
O(1) Ru(1) O(4) 90.93(10) yes . . .
O(1) Ru(1) N(1) 91.48(11) yes . . .
O(2) Ru(1) O(3) 89.38(11) yes . . .
O(2) Ru(1) O(4) 178.93(9) yes . . .
O(2) Ru(1) N(1) 92.03(10) yes . . .
O(3) Ru(1) O(4) 90.32(10) yes . . .
O(3) Ru(1) N(1) 89.61(11) yes . . .
O(4) Ru(1) N(1) 89.00(10) yes . . .
C(14) Cl(3) C(15) 67.8(9) yes . . .
C(14) Cl(3) C(17) 113.5(8) yes . . .
C(15) Cl(3) C(17) 46.0(7) yes . . .
Ru(1) O(1) C(1) 116.1(2) yes . . .
Ru(1) O(2) C(3) 116.8(2) yes . . .
Ru(1) O(3) C(1) 116.3(2) yes . . 7_566
Ru(1) O(4) C(3) 116.9(2) yes . . 7_566
Ru(1) N(1) C(5) 173.5(3) yes . . .
O(1) C(1) O(3) 128.5(3) yes . . 7_566
O(1) C(1) C(2) 114.8(3) yes . . .
O(3) C(1) C(2) 116.7(3) yes 7_566 . .
F(1) C(2) F(2) 108.5(3) yes . . .
F(1) C(2) F(3) 107.8(3) yes . . .
F(1) C(2) C(1) 111.0(3) yes . . .
F(2) C(2) F(3) 107.5(3) yes . . .
F(2) C(2) C(1) 111.3(3) yes . . .
F(3) C(2) C(1) 110.7(3) yes . . .
O(2) C(3) O(4) 127.3(3) yes . . 7_566
O(2) C(3) C(4) 116.8(3) yes . . .
O(4) C(3) C(4) 115.9(3) yes 7_566 . .
F(4) C(4) F(5) 107.3(3) yes . . .
F(4) C(4) F(6) 110.0(4) yes . . .
F(4) C(4) C(3) 111.4(3) yes . . .
F(5) C(4) F(6) 106.1(3) yes . . .
F(5) C(4) C(3) 110.3(3) yes . . .
F(6) C(4) C(3) 111.5(3) yes . . .
N(1) C(5) C(6) 178.1(4) yes . . .
C(5) C(6) C(5) 114.7(4) yes . . 4_565
C(5) C(6) C(7) 122.6(2) yes . . .
C(5) C(6) C(7) 122.6(2) yes 4_565 . .
C(6) C(7) C(8) 122.1(2) yes . . .
C(6) C(7) C(8) 122.1(2) yes . . 4_565
C(8) C(7) C(8) 115.9(3) yes . . 4_565
F(7) C(8) C(7) 118.4(3) yes . . .
F(7) C(8) C(8) 118.7(3) yes . . 2_657
C(7) C(8) C(8) 122.1(3) yes . . 2_657
C(9) C(10) C(11) 120.7(2) yes . . .
C(9) C(10) C(11) 120.7(2) yes . . 2_656
C(11) C(10) C(11) 118.5(4) yes . . 2_656
C(10) C(11) C(11) 120.7(3) yes . . 4_565
Cl(1) C(12) Cl(2) 108.7(8) yes . . .
Cl(1) C(12) C(13) 87.8(8) yes . . .
Cl(1) C(12) C(13) 87.8(8) yes . . 4_565
Cl(1) C(12) C(16) 108.7(8) yes . . .
Cl(2) C(12) C(13) 123.8(7) yes . . .
Cl(2) C(12) C(13) 123.8(7) yes . . 4_565
Cl(2) C(12) C(16) 0.0000 yes . . .
C(13) C(12) C(13) 109.7(12) yes . . 4_565
C(13) C(12) C(16) 123.8(7) yes . . .
C(13) C(12) C(16) 123.8(7) yes 4_565 . .
C(12) C(13) C(14) 122.6(9) yes . . .
Cl(3) C(14) C(13) 161.7(11) yes . . .
Cl(3) C(14) C(15) 74.4(10) yes . . .
C(13) C(14) C(15) 123.8(9) yes . . .
Cl(3) C(15) Cl(3) 163.1(11) yes . . 4_565
Cl(3) C(15) C(14) 37.8(5) yes . . .
Cl(3) C(15) C(14) 153.8(13) yes . . 4_565
Cl(3) C(15) C(17) 82.7(6) yes . . .
Cl(3) C(15) C(14) 153.8(13) yes 4_565 . .
Cl(3) C(15) C(14) 37.8(5) yes 4_565 . 4_565
Cl(3) C(15) C(17) 82.7(6) yes 4_565 . .
C(14) C(15) C(14) 117.1(13) yes . . 4_565
C(14) C(15) C(17) 120.1(7) yes . . .
C(14) C(15) C(17) 120.1(7) yes 4_565 . .
Cl(2) C(16) C(12) 90(197) yes . . .
Cl(3) C(17) Cl(3) 102.2(8) yes . . 4_565
Cl(3) C(17) C(15) 51.3(4) yes . . .
Cl(3) C(17) C(15) 51.3(4) yes 4_565 . .
C(10) C(9) H(1) 109.5 no . . .
C(10) C(9) H(1) 109.5 no . . 2_656
C(10) C(9) H(2) 109.5 no . . .
C(10) C(9) H(2) 109.5 no . . 2_656
C(10) C(9) H(3) 109.5 no . . .
C(10) C(9) H(3) 109.5 no . . 2_656
H(1) C(9) H(1) 141.1 no . . 2_656
H(1) C(9) H(2) 109.5 no . . .
H(1) C(9) H(2) 56.2 no . . 2_656
H(1) C(9) H(3) 109.5 no . . .
H(1) C(9) H(3) 56.3 no . . 2_656
H(1) C(9) H(2) 56.2 no 2_656 . .
H(1) C(9) H(2) 109.5 no 2_656 . 2_656
H(1) C(9) H(3) 56.3 no 2_656 . .
H(1) C(9) H(3) 109.5 no 2_656 . 2_656
H(2) C(9) H(2) 141.1 no . . 2_656
H(2) C(9) H(3) 109.5 no . . .
H(2) C(9) H(3) 56.3 no . . 2_656
H(2) C(9) H(3) 56.3 no 2_656 . .
H(2) C(9) H(3) 109.5 no 2_656 . 2_656
H(3) C(9) H(3) 141.1 no . . 2_656
C(10) C(11) H(4) 119.6 no . . .
C(11) C(11) H(4) 119.6 no 4_565 . .

loop_
_geom_bond_atom_site_label_1
_geom_bond_atom_site_label_2
_geom_bond_distance
_geom_bond_publ_flag
_geom_bond_site_symmetry_1
_geom_bond_site_symmetry_2
Ru(1) Ru(1) 2.2937(3) yes . 7_566
Ru(1) O(1) 2.079(2) yes . .
Ru(1) O(2) 2.065(2) yes . .
Ru(1) O(3) 2.064(2) yes . .
Ru(1) O(4) 2.079(2) yes . .
Ru(1) N(1) 2.291(3) yes . .
Cl(1) C(12) 1.730(15) yes . .
Cl(2) C(12) 1.587(17) yes . .
Cl(3) C(14) 0.923(14) yes . .
Cl(3) C(15) 1.452(6) yes . .
Cl(3) C(17) 1.844(12) yes . .
F(1) C(2) 1.327(5) yes . .
F(2) C(2) 1.331(5) yes . .
F(3) C(2) 1.322(5) yes . .
F(4) C(4) 1.294(5) yes . .
F(5) C(4) 1.341(5) yes . .
F(6) C(4) 1.313(5) yes . .
F(7) C(8) 1.314(5) yes . .
O(1) C(1) 1.251(4) yes . .
O(2) C(3) 1.256(4) yes . .
O(3) C(1) 1.254(4) yes . 7_566
O(4) C(3) 1.262(4) yes . 7_566
N(1) C(5) 1.132(4) yes . .
C(1) C(2) 1.551(6) yes . .
C(3) C(4) 1.544(5) yes . .
C(5) C(6) 1.438(4) yes . .
C(6) C(7) 1.381(7) yes . .
C(7) C(8) 1.443(4) yes . .
C(7) C(8) 1.443(4) yes . 4_565
C(8) C(8) 1.353(5) yes . 2_657
C(9) C(10) 1.490(8) yes . .
C(10) C(11) 1.390(4) yes . .
C(10) C(11) 1.390(4) yes . 2_656
C(11) C(11) 1.414(5) yes . 4_565
C(12) C(13) 1.533(14) yes . .
C(12) C(13) 1.533(14) yes . 4_565
C(12) C(16) 1.587(17) yes . .
C(13) C(14) 1.390(18) yes . .
C(14) C(15) 1.395(13) yes . .
C(15) C(17) 1.34(2) yes . .
C(9) H(1) 0.950 no . .
C(9) H(1) 0.950 no . 2_656
C(9) H(2) 0.950 no . .
C(9) H(2) 0.950 no . 2_656
C(9) H(3) 0.950 no . .
C(9) H(3) 0.950 no . 2_656
C(11) H(4) 0.950 no . .

loop_
_geom_contact_atom_site_label_1
_geom_contact_atom_site_label_2
_geom_contact_distance
_geom_contact_publ_flag
_geom_contact_site_symmetry_1
_geom_contact_site_symmetry_2
Cl(1) F(3) 3.433(2) ? . 1_556
Cl(1) F(3) 3.433(2) ? . 4_566
Cl(1) C(6) 3.272(8) ? . .
Cl(1) C(7) 3.205(8) ? . .
Cl(2) O(2) 3.557(2) ? . 1_556
Cl(2) O(2) 3.557(2) ? . 4_566
Cl(2) C(17) 3.529(18) ? . 1_556
Cl(3) F(5) 3.598(6) ? . 3_566
Cl(3) F(6) 3.372(6) ? . 3_566
Cl(3) O(3) 3.403(6) ? . 4_565
Cl(3) N(1) 3.438(7) ? . 4_565
F(1) F(1) 3.540(3) ? . 2_655
F(1) F(4) 3.434(4) ? . 8_565
F(1) F(5) 2.919(4) ? . 8_565
F(1) F(7) 2.770(5) ? . 3_666
F(1) F(7) 2.903(5) ? . 4_564
F(1) C(8) 3.502(4) ? . 3_666
F(1) C(8) 3.447(4) ? . 4_564
F(1) C(9) 3.595(3) ? . .
F(2) F(2) 3.325(4) ? . 7_565
F(2) F(3) 3.231(4) ? . 7_565
F(2) F(4) 2.841(4) ? . 7_565
F(2) O(3) 3.106(3) ? . 1_554
F(2) O(4) 3.190(4) ? . 1_554
F(2) C(1) 3.333(4) ? . 7_565
F(2) C(2) 3.475(5) ? . 7_565
F(2) C(3) 3.486(4) ? . 7_565
F(3) Cl(1) 3.433(2) ? . 1_554
F(3) F(2) 3.231(4) ? . 7_565
F(3) F(7) 2.945(5) ? . 4_564
F(3) O(3) 3.097(3) ? . 1_554
F(3) N(1) 3.491(4) ? . 1_554
F(3) C(5) 3.593(4) ? . 1_554
F(3) C(8) 3.523(4) ? . 4_564
F(3) C(13) 3.115(10) ? . 4_564
F(3) C(14) 3.568(11) ? . 4_564
F(4) F(1) 3.434(4) ? . 8_465
F(4) F(2) 2.841(4) ? . 7_565
F(4) F(4) 2.911(4) ? . 2_555
F(4) C(13) 3.508(11) ? . 4_564
F(5) Cl(3) 3.598(6) ? . 3_566
F(5) F(1) 2.919(4) ? . 8_465
F(5) F(5) 2.830(4) ? . 2_556
F(5) F(6) 3.409(4) ? . 2_556
F(5) O(2) 3.492(4) ? . 2_556
F(5) O(3) 3.548(3) ? . 2_556
F(5) C(1) 3.368(4) ? . 8_465
F(5) C(2) 3.496(5) ? . 8_465
F(5) C(3) 3.253(5) ? . 2_556
F(5) C(4) 3.338(5) ? . 2_556
F(6) Cl(3) 3.372(6) ? . 3_566
F(6) F(5) 3.409(4) ? . 2_556
F(6) F(6) 3.115(4) ? . 2_556
F(6) C(17) 3.470(12) ? . 2_556
F(7) F(1) 2.770(5) ? . 3_666
F(7) F(1) 2.903(5) ? . 4_566
F(7) F(3) 2.945(5) ? . 4_566
F(7) C(2) 3.412(6) ? . 4_566
F(7) C(9) 3.487(4) ? . 3_666
F(7) C(10) 3.569(4) ? . 3_666
F(7) C(11) 3.589(5) ? . 4_565
O(1) C(9) 3.402(3) ? . .
O(2) Cl(2) 3.557(2) ? . 1_554
O(2) F(5) 3.492(4) ? . 2_556
O(2) C(16) 3.557(2) ? . 1_554
O(3) Cl(3) 3.403(6) ? . 4_565
O(3) F(2) 3.106(3) ? . 1_556
O(3) F(3) 3.097(3) ? . 1_556
O(3) F(5) 3.548(3) ? . 2_556
O(4) F(2) 3.190(4) ? . 1_556
O(4) C(9) 3.428(4) ? . .
N(1) Cl(3) 3.438(7) ? . 4_565
N(1) F(3) 3.491(4) ? . 1_556
N(1) C(11) 3.552(5) ? . 2_656
C(1) F(2) 3.333(4) ? . 7_565
C(1) F(5) 3.368(4) ? . 8_565
C(2) F(2) 3.475(5) ? . 7_565
C(2) F(5) 3.496(5) ? . 8_565
C(2) F(7) 3.412(6) ? . 4_564
C(3) F(2) 3.486(4) ? . 7_565
C(3) F(5) 3.253(5) ? . 2_556
C(4) F(5) 3.338(5) ? . 2_556
C(5) F(3) 3.593(4) ? . 1_556
C(5) C(10) 3.421(3) ? . .
C(5) C(11) 3.310(5) ? . 2_656
C(6) Cl(1) 3.272(8) ? . .
C(6) C(11) 3.523(6) ? . 2_656
C(6) C(11) 3.523(6) ? . 3_666
C(7) Cl(1) 3.205(8) ? . .
C(7) C(8) 2.446(5) ? . 3_667
C(7) C(11) 3.459(6) ? . .
C(7) C(11) 3.459(6) ? . 4_565
C(8) F(1) 3.502(4) ? . 3_666
C(8) F(1) 3.447(4) ? . 4_566
C(8) F(3) 3.523(4) ? . 4_566
C(8) C(8) 2.794(5) ? . 3_667
C(8) C(11) 3.563(5) ? . 4_565
C(9) F(1) 3.595(3) ? . .
C(9) F(1) 3.595(3) ? . 2_656
C(9) F(7) 3.487(4) ? . 3_666
C(9) F(7) 3.487(4) ? . 4_565
C(9) O(1) 3.402(3) ? . .
C(9) O(1) 3.402(3) ? . 2_656
C(9) O(4) 3.428(4) ? . .
C(9) O(4) 3.428(4) ? . 2_656
C(10) F(7) 3.569(4) ? . 3_666
C(10) F(7) 3.569(4) ? . 4_565
C(10) C(5) 3.421(3) ? . .
C(10) C(5) 3.421(3) ? . 2_656
C(10) C(10) 2.834(7) ? . 3_666
C(10) C(11) 2.437(6) ? . 3_666
C(11) F(7) 3.589(5) ? . 4_565
C(11) N(1) 3.552(5) ? . 2_656
C(11) C(5) 3.310(5) ? . 2_656
C(11) C(6) 3.523(6) ? . 2_656
C(11) C(7) 3.459(6) ? . .
C(11) C(8) 3.563(5) ? . 4_565
C(11) C(10) 2.437(6) ? . 3_666
C(11) C(11) 2.777(5) ? . 3_666
C(13) F(3) 3.115(10) ? . 4_566
C(13) F(4) 3.508(11) ? . 4_566
C(14) F(3) 3.568(11) ? . 4_566
C(16) O(2) 3.557(2) ? . 1_556
C(16) O(2) 3.557(2) ? . 4_566
C(16) C(17) 3.529(18) ? . 1_556
C(17) Cl(2) 3.529(18) ? . 1_554
C(17) F(6) 3.470(12) ? . 2_556
C(17) F(6) 3.470(12) ? . 3_566
C(17) C(16) 3.529(18) ? . 1_554
Ru(1) H(1) 3.571 ? . .
Ru(1) H(3) 3.354 ? . 2_656
Cl(1) H(4) 2.994 ? . 2_657
Cl(1) H(4) 2.994 ? . 3_667
Cl(2) H(4) 3.559 ? . 2_657
Cl(2) H(4) 3.559 ? . 3_667
F(1) H(1) 3.147 ? . 2_656
F(1) H(2) 2.645 ? . .
F(1) H(3) 3.184 ? . 2_656
F(1) H(4) 3.548 ? . 2_656
F(5) H(1) 3.202 ? . 7_566
F(5) H(2) 3.081 ? . 8_465
F(5) H(3) 3.348 ? . 7_566
F(5) H(3) 3.567 ? . 8_465
F(7) H(1) 2.777 ? . 4_565
F(7) H(2) 2.919 ? . 3_666
F(7) H(3) 3.550 ? . 3_666
F(7) H(4) 3.469 ? . 4_565
O(1) H(1) 3.178 ? . .
O(1) H(2) 2.825 ? . .
O(1) H(3) 2.482 ? . 2_656
O(1) H(4) 3.012 ? . 2_656
O(4) H(1) 2.603 ? . .
O(4) H(2) 3.488 ? . .
O(4) H(2) 3.231 ? . 2_656
O(4) H(3) 2.764 ? . 2_656
N(1) H(1) 3.038 ? . .
N(1) H(3) 3.097 ? . 2_656
N(1) H(4) 3.384 ? . 2_656
C(1) H(2) 3.396 ? . .
C(1) H(3) 3.289 ? . 2_656
C(2) H(2) 3.499 ? . .
C(3) H(1) 3.485 ? . 7_566
C(3) H(3) 3.574 ? . 8_465
C(5) H(1) 3.265 ? . .
C(5) H(3) 3.472 ? . 2_656
C(5) H(4) 3.424 ? . 2_656
C(8) H(4) 3.450 ? . 4_565
C(10) H(4) 3.288 ? . 3_666
C(16) H(4) 3.559 ? . 2_657
C(16) H(4) 3.559 ? . 3_667
H(1) Ru(1) 3.571 ? . .
H(1) F(1) 3.147 ? . 2_656
H(1) F(5) 3.202 ? . 7_566
H(1) F(7) 2.777 ? . 4_565
H(1) O(1) 3.178 ? . .
H(1) O(4) 2.603 ? . .
H(1) N(1) 3.038 ? . .
H(1) C(3) 3.485 ? . 7_566
H(1) C(5) 3.265 ? . .
H(2) F(1) 2.645 ? . .
H(2) F(5) 3.081 ? . 8_565
H(2) F(7) 2.919 ? . 3_666
H(2) O(1) 2.825 ? . .
H(2) O(4) 3.488 ? . .
H(2) O(4) 3.231 ? . 2_656
H(2) C(1) 3.396 ? . .
H(2) C(2) 3.499 ? . .
H(3) Ru(1) 3.354 ? . 2_656
H(3) F(1) 3.184 ? . 2_656
H(3) F(5) 3.348 ? . 7_566
H(3) F(5) 3.567 ? . 8_565
H(3) F(7) 3.550 ? . 3_666
H(3) O(1) 2.482 ? . 2_656
H(3) O(4) 2.764 ? . 2_656
H(3) N(1) 3.097 ? . 2_656
H(3) C(1) 3.289 ? . 2_656
H(3) C(3) 3.574 ? . 8_565
H(3) C(5) 3.472 ? . 2_656
H(4) Cl(1) 2.994 ? . 2_657
H(4) Cl(2) 3.559 ? . 2_657
H(4) F(1) 3.548 ? . 2_656
H(4) F(7) 3.469 ? . 4_565
H(4) O(1) 3.012 ? . 2_656
H(4) N(1) 3.384 ? . 2_656
H(4) C(5) 3.424 ? . 2_656
H(4) C(8) 3.450 ? . 4_565
H(4) C(10) 3.288 ? . 3_666
H(4) C(16) 3.559 ? . 2_657
